data_6000611
loop_
_publ_author_name
'Ayyappan, P.'
'Ramanan, A.'
'Torardi, C. C.'

_publ_section_title
;
 New metal-intercalated layered vanadyl phosphates, MxVOPO4.yH(2)O (M =
 Ag, Cu, Zn)
;
_journal_name_full 'Inorganic Chemistry'
_journal_page_first 3628
_journal_page_last 3634
_journal_paper_doi 10.1021/ic980228b
_journal_volume 37
_journal_year 1998
_chemical_formula_sum 'Ag0.43 H4 O7 P V'
_space_group_name_H-M_alt 'P -1'
_cell_angle_alpha 80.980
_cell_angle_beta 86.580
_cell_angle_gamma 90.000
_cell_length_a 6.2870
_cell_length_b 6.2830
_cell_length_c 13.2400
_cell_volume 515.59
_cod_database_code 6000611

loop_
_atom_site_label
_atom_site_fract_x
_atom_site_fract_y
_atom_site_fract_z
? ? ? ?
